data_7018971
loop_
_publ_author_name
'Liu, Gui-lei'
'He, Shu-fang'
'Zhang, Shaowen'
'Li, Hui'

_publ_section_title
;
 In situ ligand and complex transformation of an iron(iii) Schiff base
 complex: structural evidence and theoretical calculations
;
_journal_issue 20
_journal_name_full 'Dalton Transactions'
_journal_page_first 6256
_journal_paper_doi 10.1039/c2dt30162h
_journal_volume 41
_journal_year 2012
_chemical_formula_sum 'C16 H18.5 Fe N O8.75'
_chemical_formula_weight 420.67
_chemical_name_systematic
;
?
;
_space_group_IT_number 2
_symmetry_cell_setting triclinic
_symmetry_space_group_name_Hall '-P 1'
_symmetry_space_group_name_H-M 'P -1'
_atom_sites_solution_hydrogens geom
_atom_sites_solution_primary direct
_atom_sites_solution_secondary difmap
_audit_creation_method SHELXL-97
_cell_angle_alpha 90.00(3)
_cell_angle_beta 75.51(3)
_cell_angle_gamma 69.66(3)
_cell_formula_units_Z 4
_cell_length_a 10.582(2)
_cell_length_b 13.473(3)
_cell_length_c 14.861(3)
_cell_measurement_temperature 293(2)
_cell_volume 1914.6(8)
_computing_cell_refinement 'Bruker XSCANS'
_computing_data_collection 'Bruker XSCANS'
_computing_data_reduction 'Bruker SHELXTL'
_computing_molecular_graphics 'Bruker SHELXTL'
_computing_publication_material 'Bruker SHELXTL'
_computing_structure_refinement 'SHELXL-97 (Sheldrick, 1997)'
_computing_structure_solution 'SHELXS-97 (Sheldrick, 1990)'
_diffrn_ambient_temperature 293(2)
_diffrn_measured_fraction_theta_full 0.959
_diffrn_measured_fraction_theta_max 0.959
_diffrn_measurement_device_type 'Bruker P4'
_diffrn_measurement_method '\w scans'
_diffrn_radiation_monochromator graphite
_diffrn_radiation_source 'fine-focus sealed tube'
_diffrn_radiation_type MoK\a
_diffrn_radiation_wavelength 0.71073
_diffrn_reflns_av_R_equivalents 0.0335
_diffrn_reflns_av_sigmaI/netI 0.0674
_diffrn_reflns_limit_h_max 13
_diffrn_reflns_limit_h_min -11
_diffrn_reflns_limit_k_max 17
_diffrn_reflns_limit_k_min -17
_diffrn_reflns_limit_l_max 18
_diffrn_reflns_limit_l_min -19
_diffrn_reflns_number 15699
_diffrn_reflns_theta_full 27.48
_diffrn_reflns_theta_max 27.48
_diffrn_reflns_theta_min 3.10
_exptl_absorpt_coefficient_mu 0.833
_exptl_absorpt_correction_type none
_exptl_crystal_colour red
_exptl_crystal_density_diffrn 1.459
_exptl_crystal_density_method 'not measured'
_exptl_crystal_description needlelike
_exptl_crystal_F_000 870
_exptl_crystal_size_max 0.44
_exptl_crystal_size_mid 0.18
_exptl_crystal_size_min 0.13
_refine_diff_density_max 1.609
_refine_diff_density_min -0.864
_refine_diff_density_rms 0.142
_refine_ls_extinction_method none
_refine_ls_goodness_of_fit_ref 1.099
_refine_ls_hydrogen_treatment constr
_refine_ls_matrix_type full
_refine_ls_number_parameters 514
_refine_ls_number_reflns 8412
_refine_ls_number_restraints 0
_refine_ls_restrained_S_all 1.099
_refine_ls_R_factor_all 0.1104
_refine_ls_R_factor_gt 0.0910
_refine_ls_shift/su_max 0.012
_refine_ls_shift/su_mean 0.000
_refine_ls_structure_factor_coef Fsqd
_refine_ls_weighting_details 'calc w=1/[\s^2^(Fo^2^)+(0.1497P)^2^+3.5084P] where P=(Fo^2^+2Fc^2^)/3'
_refine_ls_weighting_scheme calc
_refine_ls_wR_factor_gt 0.2615
_refine_ls_wR_factor_ref 0.2808
_reflns_number_gt 6536
_reflns_number_total 8412
_reflns_threshold_expression >2sigma(I)
_cod_data_source_file c2dt30162h.txt
_cod_data_source_block bo358
_cod_depositor_comments
;
The following automatic conversions were performed:

'_symmetry_cell_setting' value 'Triclinic' changed to 'triclinic'
according to /home/saulius/struct/CIF-dictionaries/cif_core.dic
dictionary named 'cif_core.dic' version 2.4.1 from 2010-06-29.

Automatic conversion script
Id: cif_fix_values 1715 2011-07-08 13:25:40Z adriana 
;
_cod_original_cell_volume 1914.7(7)
_cod_original_sg_symbol_H-M P-1
_cod_original_formula_sum 'C16 H18.50 Fe N O8.75'
_cod_database_code 7018971

loop_
_symmetry_equiv_pos_as_xyz
'x, y, z'
'-x, -y, -z'

loop_
_atom_site_label
_atom_site_type_symbol
_atom_site_fract_x
_atom_site_fract_y
_atom_site_fract_z
_atom_site_U_iso_or_equiv
_atom_site_adp_type
_atom_site_occupancy
_atom_site_symmetry_multiplicity
_atom_site_calc_flag
_atom_site_refinement_flags
Fe1 Fe 0.06183(8) 0.51651(6) 1.08209(5) 0.0301(2) Uani 1 1 d .
Fe2 Fe 0.05382(8) -0.05091(6) 0.39432(5) 0.0299(2) Uani 1 1 d .
O2 O 0.1269(4) -0.0105(3) 0.4994(2) 0.0289(8) Uani 1 1 d .
O18 O -0.0450(4) 0.6004(3) 0.9934(3) 0.0297(8) Uani 1 1 d .
N2 N 0.2506(5) 0.4717(3) 0.9748(3) 0.0305(9) Uani 1 1 d .
O4 O 0.2469(4) -0.1127(3) 0.3213(3) 0.0355(9) Uani 1 1 d .
O19 O 0.0607(4) -0.1968(3) 0.4274(3) 0.0365(9) Uani 1 1 d .
O1 O -0.0393(4) -0.0487(3) 0.2976(3) 0.0372(9) Uani 1 1 d .
O3 O 0.1123(4) 0.6283(3) 1.1259(3) 0.0355(9) Uani 1 1 d .
N1 N 0.0521(5) 0.1023(4) 0.3635(3) 0.0328(10) Uani 1 1 d .
O21 O 0.1575(4) 0.4117(3) 1.1561(3) 0.0374(9) Uani 1 1 d .
C59 C -0.1787(5) 0.6810(4) 1.0307(4) 0.0319(11) Uani 1 1 d .
H59 H -0.1697 0.7301 1.0752 0.038 Uiso 1 1 calc R
C30 C 0.2069(6) 0.7623(4) 1.1310(4) 0.0349(12) Uani 1 1 d .
H30A H 0.1387 0.7936 1.1862 0.042 Uiso 1 1 calc R
C29 C 0.3377(5) 0.5205(4) 0.9556(4) 0.0323(11) Uani 1 1 d .
H29A H 0.4171 0.4912 0.9060 0.039 Uiso 1 1 calc R
C28 C 0.2047(6) 0.0571(5) 0.4658(4) 0.0327(11) Uani 1 1 d .
H28A H 0.2252 0.0861 0.5186 0.039 Uiso 1 1 calc R
C27 C 0.3199(6) 0.6179(4) 1.0064(4) 0.0318(11) Uani 1 1 d .
C26 C 0.4822(6) -0.1307(5) 0.2604(4) 0.0374(13) Uani 1 1 d .
H26A H 0.4909 -0.1818 0.2148 0.045 Uiso 1 1 calc R
C25 C -0.0601(6) 0.0152(5) 0.2307(4) 0.0361(12) Uani 1 1 d .
C24 C -0.1121(6) -0.0128(5) 0.1595(4) 0.0403(13) Uani 1 1 d .
H24A H -0.1298 -0.0758 0.1605 0.048 Uiso 1 1 calc R
C23 C 0.2768(6) 0.3742(4) 0.9155(4) 0.0328(12) Uani 1 1 d .
H23 H 0.3745 0.3268 0.9047 0.039 Uiso 1 1 calc R
C22 C 0.3411(6) -0.0037(4) 0.3941(4) 0.0330(11) Uani 1 1 d .
C21 C 0.0216(6) 0.1492(5) 0.2933(4) 0.0359(12) Uani 1 1 d .
H21A H 0.0361 0.2132 0.2843 0.043 Uiso 1 1 calc R
C20 C 0.3528(6) -0.0821(4) 0.3261(4) 0.0342(12) Uani 1 1 d .
C19 C 0.4075(6) 0.7625(5) 1.0108(4) 0.0380(13) Uani 1 1 d .
H19A H 0.4706 0.7951 0.9845 0.046 Uiso 1 1 calc R
C18 C -0.2982(6) 0.8525(4) 0.9724(4) 0.0364(13) Uani 1 1 d .
H18A H -0.3005 0.8854 1.0281 0.044 Uiso 1 1 calc R
C17 C 0.2469(6) 0.4078(4) 0.8233(4) 0.0328(12) Uani 1 1 d .
C16 C -0.2354(6) 0.7441(4) 0.9553(4) 0.0348(12) Uani 1 1 d .
C15 C -0.0342(6) 0.1112(5) 0.2261(4) 0.0365(12) Uani 1 1 d .
C14 C 0.2249(6) 0.3058(4) 1.1326(4) 0.0383(13) Uani 1 1 d .
C13 C -0.3581(6) 0.9145(5) 0.9091(5) 0.0428(14) Uani 1 1 d .
H13A H -0.4002 0.9879 0.9223 0.051 Uiso 1 1 calc R
C12 C 0.2890(7) 0.2429(5) 1.1946(4) 0.0418(14) Uani 1 1 d .
H12 H 0.2877 0.2746 1.2506 0.050 Uiso 1 1 calc R
C11 C 0.4165(6) 0.6688(5) 0.9693(4) 0.0361(12) Uani 1 1 d .
H11A H 0.4876 0.6375 0.9153 0.043 Uiso 1 1 calc R
C10 C 0.2099(6) 0.6684(4) 1.0879(4) 0.0317(11) Uani 1 1 d .
C9 C 0.1144(6) 0.1479(4) 0.4235(4) 0.0335(12) Uani 1 1 d .
H9 H 0.1723 0.1838 0.3856 0.040 Uiso 1 1 calc R
C8 C 0.5973(7) -0.1049(5) 0.2616(4) 0.0437(14) Uani 1 1 d .
H8A H 0.6823 -0.1390 0.2177 0.052 Uiso 1 1 calc R
C7 C -0.3547(7) 0.8660(5) 0.8258(5) 0.0428(14) Uani 1 1 d .
H7 H -0.3967 0.9068 0.7835 0.051 Uiso 1 1 calc R
C4 C -0.0597(6) 0.1736(6) 0.1525(4) 0.0439(14) Uani 1 1 d .
H4A H -0.0413 0.2364 0.1490 0.053 Uiso 1 1 calc R
C3 C -0.1365(7) 0.0491(6) 0.0906(4) 0.0445(15) Uani 1 1 d .
H3A H -0.1710 0.0282 0.0451 0.053 Uiso 1 1 calc R
C2 C -0.1117(7) 0.1432(6) 0.0853(4) 0.0481(16) Uani 1 1 d .
H2A H -0.1298 0.1855 0.0372 0.058 Uiso 1 1 calc R
C1 C 0.3026(6) 0.8091(5) 1.0932(4) 0.0371(13) Uani 1 1 d .
H1A H 0.2976 0.8718 1.1226 0.045 Uiso 1 1 calc R
C51 C 0.4588(6) 0.0214(5) 0.3930(4) 0.0364(12) Uani 1 1 d .
H51A H 0.4511 0.0731 0.4377 0.044 Uiso 1 1 calc R
C52 C 0.5860(6) -0.0274(5) 0.3287(4) 0.0415(14) Uani 1 1 d .
H52A H 0.6626 -0.0091 0.3299 0.050 Uiso 1 1 calc R
C55 C 0.0058(7) -0.2287(5) 0.5027(4) 0.0400(13) Uani 1 1 d .
O6 O 0.1197(4) 0.4415(3) 0.8184(3) 0.0365(9) Uani 1 1 d .
O11 O 0.3605(5) 0.6611(4) 0.3099(5) 0.0727(17) Uani 1 1 d .
H11D H 0.3261 0.7285 0.3134 0.087 Uiso 1 1 d R
H11E H 0.4489 0.6414 0.2904 0.087 Uiso 1 1 d R
O22 O 0.0521(7) -0.3214(4) 0.5207(4) 0.084(2) Uani 1 1 d .
O5 O 0.9183(7) 0.7269(6) 0.3001(4) 0.103(3) Uani 1 1 d .
H5C H 0.9758 0.6976 0.2480 0.124 Uiso 1 1 d R
H5D H 0.8779 0.6846 0.3232 0.124 Uiso 1 1 d R
O12 O 0.3240(7) 0.7947(6) 0.5362(6) 0.106(3) Uani 1 1 d .
H12C H 0.2705 0.8533 0.5234 0.127 Uiso 1 1 d R
H12A H 0.3021 0.7436 0.5201 0.127 Uiso 1 1 d R
O7 O 0.3298(7) 0.6101(6) 0.4733(5) 0.097(2) Uani 1 1 d .
H7C H 0.2497 0.6068 0.4776 0.116 Uiso 1 1 d R
H7D H 0.3924 0.5523 0.4453 0.116 Uiso 1 1 d R
O8 O 0.1976(8) 0.3948(5) 0.6326(4) 0.101(3) Uani 1 1 d .
H8D H 0.2438 0.3974 0.6705 0.122 Uiso 1 1 d R
H8E H 0.1353 0.4434 0.6146 0.122 Uiso 1 1 d R
O9 O 0.3848(10) 0.2486(7) 0.5597(5) 0.045(2) Uani 0.50 1 d P
H9C H 0.3173 0.3014 0.5874 0.054 Uiso 0.50 1 d PR
H9D H 0.4690 0.2380 0.5302 0.054 Uiso 0.50 1 d PR
O15 O 0.3456(4) 0.4030(4) 0.7550(3) 0.0452(11) Uani 1 1 d .
O16 O 0.3328(12) 0.4801(8) 0.2417(8) 0.067(3) Uani 0.50 1 d P
H16C H 0.2930 0.5375 0.2200 0.080 Uiso 0.50 1 d PR
H16D H 0.3006 0.4343 0.2275 0.080 Uiso 0.50 1 d PR
O17 O 1.0029(15) 0.5441(8) 0.6522(7) 0.124(8) Uani 0.50 1 d P
H17C H 0.9513 0.5696 0.7068 0.149 Uiso 0.50 1 d PR
H17D H 1.0074 0.5952 0.6196 0.149 Uiso 0.50 1 d PR
O23 O 0.4050(13) 0.7309(18) 0.7222(8) 0.136(8) Uani 0.50 1 d P
H23C H 0.3829 0.7484 0.6717 0.164 Uiso 0.50 1 d PR
H23D H 0.4607 0.6767 0.7395 0.164 Uiso 0.50 1 d PR
O24 O 0.248(2) 0.4443(16) 0.4574(13) 0.058(5) Uani 0.25 1 d P
H24E H 0.1969 0.4329 0.4256 0.070 Uiso 0.25 1 d PR
H24C H 0.2325 0.4287 0.5137 0.070 Uiso 0.25 1 d PR
O25 O 0.398(3) 0.5323(16) 0.6044(13) 0.063(6) Uani 0.25 1 d P
H25A H 0.3861 0.5909 0.6328 0.076 Uiso 0.25 1 d PR
H25B H 0.3316 0.5087 0.6204 0.076 Uiso 0.25 1 d PR

loop_
_atom_site_aniso_label
_atom_site_aniso_U_11
_atom_site_aniso_U_22
_atom_site_aniso_U_33
_atom_site_aniso_U_23
_atom_site_aniso_U_13
_atom_site_aniso_U_12
Fe1 0.0274(4) 0.0286(4) 0.0305(4) -0.0053(3) 0.0031(3) -0.0130(3)
Fe2 0.0290(4) 0.0370(4) 0.0220(4) -0.0022(3) -0.0022(3) -0.0130(3)
O2 0.0290(18) 0.0325(18) 0.0237(17) -0.0015(14) -0.0014(14) -0.0132(15)
O18 0.0229(17) 0.0275(17) 0.0332(19) -0.0031(15) 0.0017(15) -0.0088(14)
N2 0.028(2) 0.030(2) 0.031(2) -0.0044(18) 0.0010(18) -0.0130(18)
O4 0.0289(19) 0.044(2) 0.0307(19) -0.0081(16) 0.0021(16) -0.0161(17)
O19 0.039(2) 0.036(2) 0.031(2) -0.0055(16) 0.0009(16) -0.0161(17)
O1 0.037(2) 0.047(2) 0.0280(19) 0.0023(17) -0.0039(16) -0.0180(18)
O3 0.035(2) 0.037(2) 0.033(2) -0.0059(16) 0.0005(16) -0.0178(17)
N1 0.029(2) 0.044(3) 0.024(2) 0.0019(19) -0.0044(18) -0.012(2)
O21 0.041(2) 0.0288(19) 0.036(2) -0.0027(16) -0.0023(17) -0.0099(17)
C59 0.029(3) 0.027(2) 0.033(3) -0.007(2) 0.005(2) -0.012(2)
C30 0.042(3) 0.031(3) 0.032(3) 0.004(2) -0.011(2) -0.012(2)
C29 0.026(3) 0.036(3) 0.033(3) -0.001(2) -0.001(2) -0.013(2)
C28 0.029(3) 0.040(3) 0.027(3) -0.001(2) -0.002(2) -0.015(2)
C27 0.027(3) 0.033(3) 0.038(3) 0.003(2) -0.007(2) -0.015(2)
C26 0.034(3) 0.044(3) 0.031(3) -0.002(2) -0.002(2) -0.014(2)
C25 0.028(3) 0.055(3) 0.025(2) 0.006(2) -0.003(2) -0.016(2)
C24 0.035(3) 0.058(4) 0.027(3) 0.000(3) -0.003(2) -0.020(3)
C23 0.027(3) 0.029(3) 0.036(3) -0.006(2) 0.003(2) -0.011(2)
C22 0.032(3) 0.037(3) 0.026(3) -0.001(2) -0.002(2) -0.011(2)
C21 0.034(3) 0.040(3) 0.033(3) 0.005(2) -0.003(2) -0.016(2)
C20 0.035(3) 0.034(3) 0.028(3) -0.002(2) -0.002(2) -0.011(2)
C19 0.034(3) 0.040(3) 0.045(3) 0.006(3) -0.009(2) -0.020(2)
C18 0.030(3) 0.030(3) 0.045(3) -0.004(2) 0.004(2) -0.015(2)
C17 0.030(3) 0.026(2) 0.036(3) -0.006(2) 0.005(2) -0.013(2)
C16 0.031(3) 0.031(3) 0.039(3) -0.001(2) 0.001(2) -0.014(2)
C15 0.030(3) 0.047(3) 0.030(3) 0.006(2) -0.006(2) -0.013(2)
C14 0.037(3) 0.032(3) 0.041(3) -0.002(2) 0.004(2) -0.016(2)
C13 0.037(3) 0.027(3) 0.056(4) 0.005(3) 0.002(3) -0.012(2)
C12 0.044(3) 0.043(3) 0.034(3) 0.007(2) 0.001(3) -0.019(3)
C11 0.033(3) 0.037(3) 0.042(3) 0.002(2) -0.008(2) -0.019(2)
C10 0.032(3) 0.031(3) 0.032(3) 0.000(2) -0.007(2) -0.012(2)
C9 0.033(3) 0.037(3) 0.028(3) -0.004(2) -0.001(2) -0.015(2)
C8 0.036(3) 0.054(4) 0.036(3) -0.002(3) 0.003(2) -0.019(3)
C7 0.040(3) 0.040(3) 0.045(3) 0.010(3) -0.002(3) -0.016(3)
C4 0.035(3) 0.059(4) 0.036(3) 0.009(3) -0.007(2) -0.017(3)
C3 0.038(3) 0.064(4) 0.034(3) 0.003(3) -0.014(3) -0.019(3)
C2 0.044(4) 0.068(4) 0.035(3) 0.010(3) -0.015(3) -0.020(3)
C1 0.045(3) 0.034(3) 0.040(3) 0.004(2) -0.014(3) -0.022(3)
C51 0.036(3) 0.044(3) 0.030(3) 0.000(2) -0.007(2) -0.017(3)
C52 0.032(3) 0.057(4) 0.038(3) 0.000(3) -0.005(2) -0.022(3)
C55 0.046(3) 0.031(3) 0.034(3) -0.002(2) 0.002(3) -0.011(2)
O6 0.031(2) 0.041(2) 0.033(2) -0.0063(16) 0.0055(16) -0.0169(17)
O11 0.040(3) 0.050(3) 0.119(5) 0.001(3) -0.011(3) -0.012(2)
O22 0.112(5) 0.037(3) 0.058(3) 0.008(2) 0.021(3) -0.003(3)
O5 0.085(5) 0.149(7) 0.076(4) -0.064(4) 0.028(3) -0.076(5)
O12 0.064(4) 0.110(6) 0.121(6) 0.054(5) -0.013(4) -0.009(4)
O7 0.063(4) 0.107(5) 0.077(4) 0.012(4) 0.015(3) -0.002(4)
O8 0.110(5) 0.066(4) 0.058(4) 0.015(3) 0.019(3) 0.025(4)
O9 0.052(5) 0.049(5) 0.022(4) 0.003(3) -0.004(4) -0.008(4)
O15 0.032(2) 0.056(3) 0.039(2) 0.003(2) 0.0088(18) -0.0176(19)
O16 0.103(9) 0.056(6) 0.080(7) 0.003(5) -0.064(7) -0.048(6)
O17 0.157(13) 0.051(6) 0.044(6) 0.030(5) 0.065(7) 0.045(7)
O23 0.055(7) 0.30(3) 0.036(6) 0.021(10) -0.009(5) -0.050(11)
O24 0.059(12) 0.056(12) 0.037(10) -0.001(8) -0.011(9) 0.005(9)
O25 0.117(18) 0.070(13) 0.051(11) 0.051(10) -0.048(12) -0.075(14)

loop_
_atom_type_symbol
_atom_type_description
_atom_type_scat_dispersion_real
_atom_type_scat_dispersion_imag
_atom_type_scat_source
C C 0.0033 0.0016 'International Tables Vol C Tables 4.2.6.8 and 6.1.1.4'
H H 0.0000 0.0000 'International Tables Vol C Tables 4.2.6.8 and 6.1.1.4'
N N 0.0061 0.0033 'International Tables Vol C Tables 4.2.6.8 and 6.1.1.4'
O O 0.0106 0.0060 'International Tables Vol C Tables 4.2.6.8 and 6.1.1.4'
Fe Fe 0.3463 0.8444 'International Tables Vol C Tables 4.2.6.8 and 6.1.1.4'

loop_
_geom_angle_atom_site_label_1
_geom_angle_atom_site_label_2
_geom_angle_atom_site_label_3
_geom_angle
_geom_angle_site_symmetry_1
_geom_angle_site_symmetry_3
O3 Fe1 O21 94.42(18) . .
O3 Fe1 O6 93.37(16) . 2_567
O21 Fe1 O6 91.92(17) . 2_567
O3 Fe1 O18 165.60(15) . 2_567
O21 Fe1 O18 89.85(16) . 2_567
O6 Fe1 O18 100.23(15) 2_567 2_567
O3 Fe1 O18 97.35(16) . .
O21 Fe1 O18 168.17(16) . .
O6 Fe1 O18 88.60(16) 2_567 .
O18 Fe1 O18 78.43(16) 2_567 .
O3 Fe1 N2 87.67(17) . .
O21 Fe1 N2 88.95(18) . .
O6 Fe1 N2 178.59(17) 2_567 .
O18 Fe1 N2 78.66(16) 2_567 .
O18 Fe1 N2 90.32(16) . .
O1 Fe2 O4 99.86(17) . .
O1 Fe2 O19 94.63(17) . .
O4 Fe2 O19 89.02(17) . .
O1 Fe2 O2 164.83(17) . .
O4 Fe2 O2 87.33(16) . .
O19 Fe2 O2 98.86(16) . .
O1 Fe2 O2 95.30(16) . 2_556
O4 Fe2 O2 164.75(16) . 2_556
O19 Fe2 O2 88.17(15) . 2_556
O2 Fe2 O2 78.30(16) . 2_556
O1 Fe2 N1 87.87(18) . .
O4 Fe2 N1 90.22(18) . .
O19 Fe2 N1 177.48(17) . .
O2 Fe2 N1 78.70(16) . .
O2 Fe2 N1 91.94(16) 2_556 .
C28 O2 Fe2 109.3(3) . .
C28 O2 Fe2 118.5(3) . 2_556
Fe2 O2 Fe2 101.70(16) . 2_556
C59 O18 Fe1 110.4(3) . 2_567
C59 O18 Fe1 119.4(3) . .
Fe1 O18 Fe1 101.57(16) 2_567 .
C29 N2 C23 119.4(4) . .
C29 N2 Fe1 127.5(4) . .
C23 N2 Fe1 113.1(3) . .
C20 O4 Fe2 127.3(3) . .
C55 O19 Fe2 131.4(4) . .
C25 O1 Fe2 131.6(4) . .
C10 O3 Fe1 132.5(3) . .
C21 N1 C9 119.4(5) . .
C21 N1 Fe2 126.5(4) . .
C9 N1 Fe2 113.4(3) . .
C14 O21 Fe1 127.6(4) . .
O18 C59 C16 112.2(4) . .
O18 C59 C23 107.2(4) . 2_567
C16 C59 C23 112.0(5) . 2_567
C1 C30 C10 121.5(5) . .
N2 C29 C27 124.0(5) . .
O2 C28 C9 108.1(4) . .
O2 C28 C22 111.4(4) . .
C9 C28 C22 110.3(4) . .
C11 C27 C10 118.2(5) . .
C11 C27 C29 117.0(5) . .
C10 C27 C29 124.8(5) . .
C8 C26 C20 121.8(6) . .
O1 C25 C15 123.8(5) . .
O1 C25 C24 119.0(6) . .
C15 C25 C24 117.3(5) . .
C3 C24 C25 121.6(6) . .
N2 C23 C17 107.8(4) . .
N2 C23 C59 107.0(4) . 2_567
C17 C23 C59 112.3(5) . 2_567
C51 C22 C20 118.6(5) . .
C51 C22 C28 118.7(5) . .
C20 C22 C28 122.6(5) . .
N1 C21 C15 125.4(5) . .
O4 C20 C26 118.2(5) . .
O4 C20 C22 123.5(5) . .
C26 C20 C22 118.3(5) . .
C11 C19 C1 119.5(5) . .
C16 C18 C13 121.9(6) . .
O15 C17 O6 121.9(6) . .
O15 C17 C23 119.4(5) . .
O6 C17 C23 118.7(5) . .
C18 C16 C14 119.0(6) . 2_567
C18 C16 C59 118.7(5) . .
C14 C16 C59 122.3(5) 2_567 .
C4 C15 C25 119.6(6) . .
C4 C15 C21 117.0(6) . .
C25 C15 C21 123.4(5) . .
O21 C14 C12 119.5(6) . .
O21 C14 C16 122.1(6) . 2_567
C12 C14 C16 118.3(5) . 2_567
C18 C13 C7 119.3(6) . .
C7 C12 C14 121.0(6) 2_567 .
C19 C11 C27 121.8(5) . .
O3 C10 C30 119.0(5) . .
O3 C10 C27 122.4(5) . .
C30 C10 C27 118.6(5) . .
N1 C9 C28 107.7(4) . .
N1 C9 C55 107.6(5) . 2_556
C28 C9 C55 112.6(5) . 2_556
C26 C8 C52 120.0(6) . .
C12 C7 C13 120.2(6) 2_567 .
C2 C4 C15 120.9(6) . .
C24 C3 C2 121.7(6) . .
C4 C2 C3 118.9(6) . .
C30 C1 C19 120.3(5) . .
C52 C51 C22 122.7(5) . .
C51 C52 C8 118.6(6) . .
O22 C55 O19 122.0(6) . .
O22 C55 C9 118.7(5) . 2_556
O19 C55 C9 119.2(5) . 2_556
C17 O6 Fe1 131.5(4) . 2_567

loop_
_geom_bond_atom_site_label_1
_geom_bond_atom_site_label_2
_geom_bond_distance
_geom_bond_site_symmetry_2
Fe1 O3 1.926(4) .
Fe1 O21 1.947(4) .
Fe1 O6 2.005(4) 2_567
Fe1 O18 2.017(4) 2_567
Fe1 O18 2.037(4) .
Fe1 N2 2.113(4) .
Fe2 O1 1.931(4) .
Fe2 O4 1.938(4) .
Fe2 O19 2.007(4) .
Fe2 O2 2.056(4) .
Fe2 O2 2.056(4) 2_556
Fe2 N1 2.110(5) .
O2 C28 1.440(6) .
O2 Fe2 2.056(4) 2_556
O18 C59 1.424(6) .
O18 Fe1 2.017(4) 2_567
N2 C29 1.286(7) .
N2 C23 1.484(7) .
O4 C20 1.338(7) .
O19 C55 1.274(7) .
O1 C25 1.324(7) .
O3 C10 1.331(6) .
N1 C21 1.272(7) .
N1 C9 1.477(7) .
O21 C14 1.354(7) .
C59 C16 1.523(8) .
C59 C23 1.547(7) 2_567
C30 C1 1.378(8) .
C30 C10 1.404(7) .
C29 C27 1.444(7) .
C28 C9 1.514(8) .
C28 C22 1.516(7) .
C27 C11 1.423(7) .
C27 C10 1.425(7) .
C26 C8 1.382(9) .
C26 C20 1.402(7) .
C25 C15 1.410(9) .
C25 C24 1.415(8) .
C24 C3 1.339(9) .
C23 C17 1.517(8) .
C23 C59 1.547(7) 2_567
C22 C51 1.395(8) .
C22 C20 1.415(8) .
C21 C15 1.454(8) .
C19 C11 1.369(8) .
C19 C1 1.400(8) .
C18 C16 1.372(7) .
C18 C13 1.383(9) .
C17 O15 1.244(6) .
C17 O6 1.284(7) .
C16 C14 1.430(8) 2_567
C15 C4 1.403(8) .
C14 C12 1.394(9) .
C14 C16 1.430(8) 2_567
C13 C7 1.386(9) .
C12 C7 1.383(9) 2_567
C9 C55 1.532(7) 2_556
C8 C52 1.397(9) .
C7 C12 1.383(9) 2_567
C4 C2 1.379(9) .
C3 C2 1.379(10) .
C51 C52 1.378(8) .
C55 O22 1.229(8) .
C55 C9 1.532(7) 2_556
O6 Fe1 2.005(4) 2_567
